data_4020307
loop_
_publ_author_name
'Daniele Casarini'
'Carmine Coluccini'
'Lodovico Lunazzi'
'Andrea Mazzanti'

_publ_section_title
;
Stereolabile and Configurationally Stable Atropisomers
of Hindered Aryl Carbinols.
;
_journal_name_full 'Journal of Organic Chemistry'
_journal_page_first 5098
_journal_page_last 5102
_journal_paper_doi 10.1021/jo050382x
_journal_volume 70
_journal_year 2005
_chemical_formula_sum 'C12 H18 O'
_chemical_formula_weight 178.26
_chemical_melting_point 65
_space_group_IT_number 88
_symmetry_cell_setting tetragonal
_symmetry_space_group_name_Hall '-I 4ad'
_symmetry_space_group_name_H-M 'I 41/a :2'
_cell_angle_alpha 90.00
_cell_angle_beta 90.00
_cell_angle_gamma 90.00
_cell_formula_units_Z 16
_cell_length_a 23.3036(9)
_cell_length_b 23.3036(9)
_cell_length_c 8.5915(6)
_cell_measurement_temperature 273(2)
_cell_volume 4665.7(4)
_diffrn_ambient_temperature 273(2)
_exptl_crystal_density_diffrn 1.015
_cod_original_sg_symbol_H-M 'I 41/a'
_cod_database_code 4020307

loop_
_symmetry_equiv_pos_as_xyz
'x, y, z'
'-x+1/2, -y, z+1/2'
'-y+3/4, x+1/4, z+1/4'
'y+3/4, -x+3/4, z+3/4'
'x+1/2, y+1/2, z+1/2'
'-x+1, -y+1/2, z+1'
'-y+5/4, x+3/4, z+3/4'
'y+5/4, -x+5/4, z+5/4'
'-x, -y, -z'
'x-1/2, y, -z-1/2'
'y-3/4, -x-1/4, -z-1/4'
'-y-3/4, x-3/4, -z-3/4'
'-x+1/2, -y+1/2, -z+1/2'
'x, y+1/2, -z'
'y-1/4, -x+1/4, -z+1/4'
'-y-1/4, x-1/4, -z-1/4'

loop_
_atom_site_label
_atom_site_type_symbol
_atom_site_fract_x
_atom_site_fract_y
_atom_site_fract_z
_atom_site_U_iso_or_equiv
_atom_site_adp_type
_atom_site_occupancy
_atom_site_symmetry_multiplicity
_atom_site_calc_flag
_atom_site_refinement_flags
_atom_site_disorder_assembly
_atom_site_disorder_group
O1 O 0.52661(4) 0.67190(4) 0.10447(11) 0.0717(3) Uani 1 1 d . . .
H1 H 0.5469(7) 0.7030(7) 0.1269(17) 0.086 Uiso 1 1 d . . .
C1 C 0.61553(5) 0.62545(5) 0.03469(14) 0.0583(3) Uani 1 1 d . . .
C2 C 0.62517(5) 0.59510(5) 0.17385(14) 0.0628(3) Uani 1 1 d . . .
C3 C 0.68141(7) 0.58188(7) 0.21361(19) 0.0850(4) Uani 1 1 d . . .
H3 H 0.6882 0.5615 0.3048 0.102 Uiso 1 1 calc R . .
C4 C 0.72729(7) 0.59789(9) 0.1231(2) 0.1016(6) Uani 1 1 d . . .
H4 H 0.7645 0.5888 0.1534 0.122 Uiso 1 1 calc R . .
C5 C 0.71776(7) 0.62709(8) -0.0106(2) 0.0966(5) Uani 1 1 d . . .
H5 H 0.7485 0.6380 -0.0730 0.116 Uiso 1 1 calc R . .
C6 C 0.66302(6) 0.64059(6) -0.05414(17) 0.0742(4) Uani 1 1 d . . .
H6 H 0.6573 0.6606 -0.1465 0.089 Uiso 1 1 calc R . .
C7 C 0.55558(5) 0.64226(5) -0.02053(14) 0.0638(4) Uani 1 1 d . . .
C8 C 0.57807(7) 0.57563(6) 0.28523(16) 0.0739(4) Uani 1 1 d . . .
H8 H 0.5411 0.5876 0.2415 0.089 Uiso 1 1 calc R . .
C9 C 0.57719(9) 0.51006(7) 0.3018(2) 0.1041(6) Uani 1 1 d . . .
H9A H 0.5743 0.4928 0.2006 0.156 Uiso 1 1 calc R . .
H9B H 0.5448 0.4988 0.3638 0.156 Uiso 1 1 calc R . .
H9C H 0.6119 0.4975 0.3513 0.156 Uiso 1 1 calc R . .
C10 C 0.58452(9) 0.60401(7) 0.44415(18) 0.0977(5) Uani 1 1 d . . .
H10A H 0.6206 0.5931 0.4893 0.147 Uiso 1 1 calc R . .
H10B H 0.5538 0.5918 0.5109 0.147 Uiso 1 1 calc R . .
H10C H 0.5832 0.6450 0.4323 0.147 Uiso 1 1 calc R . .
C11 C 0.51911(6) 0.59010(6) -0.0609(2) 0.0836(4) Uani 1 1 d . . .
H11A H 0.5192 0.5638 0.0251 0.125 Uiso 1 1 calc R . .
H11B H 0.5347 0.5715 -0.1512 0.125 Uiso 1 1 calc R . .
H11C H 0.4805 0.6021 -0.0821 0.125 Uiso 1 1 calc R . .
C12 C 0.55517(8) 0.68260(7) -0.15993(17) 0.0887(5) Uani 1 1 d . . .
H12A H 0.5165 0.6941 -0.1819 0.133 Uiso 1 1 calc R . .
H12B H 0.5709 0.6632 -0.2489 0.133 Uiso 1 1 calc R . .
H12C H 0.5779 0.7159 -0.1369 0.133 Uiso 1 1 calc R . .

loop_
_atom_site_aniso_label
_atom_site_aniso_U_11
_atom_site_aniso_U_22
_atom_site_aniso_U_33
_atom_site_aniso_U_23
_atom_site_aniso_U_13
_atom_site_aniso_U_12
O1 0.0696(6) 0.0689(6) 0.0767(6) -0.0195(5) 0.0100(4) 0.0009(4)
C1 0.0611(7) 0.0564(7) 0.0573(7) -0.0146(5) 0.0040(5) -0.0083(5)
C2 0.0654(8) 0.0631(7) 0.0599(7) -0.0109(6) -0.0030(6) -0.0075(6)
C3 0.0799(10) 0.0989(11) 0.0761(9) -0.0054(8) -0.0170(8) -0.0028(8)
C4 0.0584(9) 0.1375(15) 0.1088(14) -0.0171(12) -0.0119(9) -0.0058(9)
C5 0.0641(10) 0.1272(14) 0.0984(12) -0.0112(11) 0.0156(8) -0.0218(9)
C6 0.0735(9) 0.0808(9) 0.0682(8) -0.0074(7) 0.0121(7) -0.0130(7)
C7 0.0665(8) 0.0644(8) 0.0604(7) -0.0147(6) 0.0011(6) 0.0016(6)
C8 0.0891(9) 0.0700(9) 0.0627(8) -0.0030(6) 0.0071(7) -0.0123(7)
C9 0.1397(15) 0.0754(10) 0.0973(11) -0.0003(9) 0.0140(11) -0.0252(9)
C10 0.1404(15) 0.0870(10) 0.0657(9) -0.0052(8) 0.0151(9) -0.0080(10)
C11 0.0721(9) 0.0821(9) 0.0967(10) -0.0274(8) -0.0157(8) -0.0027(7)
C12 0.1096(12) 0.0882(11) 0.0684(9) -0.0058(7) -0.0064(8) 0.0137(8)

loop_
_geom_bond_atom_site_label_1
_geom_bond_atom_site_label_2
_geom_bond_distance
_geom_bond_site_symmetry_2
_geom_bond_publ_flag
O1 C7 1.4445(14) . ?
C1 C6 1.3900(18) . ?
C1 C2 1.4072(18) . ?
C1 C7 1.5264(18) . ?
C2 C3 1.389(2) . ?
C2 C8 1.5253(18) . ?
C3 C4 1.373(2) . ?
C4 C5 1.354(3) . ?
C5 C6 1.366(2) . ?
C7 C12 1.523(2) . ?
C7 C11 1.5232(18) . ?
C8 C10 1.525(2) . ?
C8 C9 1.535(2) . ?

loop_
_cod_related_entry_id
_cod_related_entry_database
_cod_related_entry_code
1 ChemSpider 10133225
